data_2228865
loop_
_publ_author_name
'Shang, Jing'
'Huang, Li-Li'
'Huang, Ting-Hong'
'Ma, Kai'
'Ni, Qing-Ling'

_publ_section_title
;
 Bis{<i>N</i>,<i>N</i>-bis[(diphenylphosphanyl)methyl]aniline-\k^2^<i>P</i>,<i>P</i>'}copper(I)
 tetrafluoridoborate
;
_journal_coeditor_code RZ2534
_journal_issue 1
_journal_name_full 'Acta Crystallographica Section E'
_journal_page_first m96
_journal_paper_doi 10.1107/S160053681005186X
_journal_volume 67
_journal_year 2011
_chemical_formula_iupac '[Cu (C32 H29 N1 P2)2] B F4'
_chemical_formula_moiety 'C64 H58 Cu N2 P4 +, B F4 -'
_chemical_formula_sum 'C64 H58 B Cu F4 N2 P4'
_chemical_formula_weight 1129.35
_chemical_name_systematic
;
Bis{<i>N</i>,<i>N</i>-bis[(diphenylphosphanyl)methyl]aniline-
\k^2^<i>P</i>,<i>P</i>'}copper(I) tetrafluoridoborate
;
_space_group_IT_number 2
_symmetry_cell_setting triclinic
_symmetry_space_group_name_Hall '-P 1'
_symmetry_space_group_name_H-M 'P -1'
_atom_sites_solution_hydrogens geom
_atom_sites_solution_primary direct
_atom_sites_solution_secondary difmap
_audit_creation_method SHELXL-97
_cell_angle_alpha 79.601(3)
_cell_angle_beta 78.593(3)
_cell_angle_gamma 76.110(3)
_cell_formula_units_Z 2
_cell_length_a 11.004(2)
_cell_length_b 12.642(3)
_cell_length_c 21.725(4)
_cell_measurement_reflns_used 1884
_cell_measurement_temperature 296(2)
_cell_measurement_theta_max 21.71
_cell_measurement_theta_min 2.25
_cell_volume 2847.7(10)
_computing_cell_refinement 'SAINT (Bruker, 1998)'
_computing_data_collection 'SMART (Bruker, 1998)'
_computing_data_reduction 'SAINT (Bruker, 1998)'
_computing_molecular_graphics 'SHELXTL (Sheldrick, 2008)'
_computing_publication_material 'SHELXTL (Sheldrick, 2008)'
_computing_structure_refinement 'SHELXL97 (Sheldrick, 2008)'
_computing_structure_solution 'SHELXS97 (Sheldrick, 2008)'
_diffrn_ambient_temperature 296(2)
_diffrn_measured_fraction_theta_full 0.990
_diffrn_measured_fraction_theta_max 0.990
_diffrn_measurement_device_type 'Bruker SMART 1000 CCD'
_diffrn_measurement_method '\f and \w'
_diffrn_radiation_monochromator graphite
_diffrn_radiation_source 'fine-focus sealed tube'
_diffrn_radiation_type MoK\a
_diffrn_radiation_wavelength 0.71073
_diffrn_reflns_av_R_equivalents 0.0354
_diffrn_reflns_av_sigmaI/netI 0.0779
_diffrn_reflns_limit_h_max 12
_diffrn_reflns_limit_h_min -13
_diffrn_reflns_limit_k_max 15
_diffrn_reflns_limit_k_min -14
_diffrn_reflns_limit_l_max 22
_diffrn_reflns_limit_l_min -25
_diffrn_reflns_number 15689
_diffrn_reflns_theta_full 25.00
_diffrn_reflns_theta_max 25.00
_diffrn_reflns_theta_min 1.68
_exptl_absorpt_coefficient_mu 0.551
_exptl_absorpt_correction_type none
_exptl_crystal_colour colourless
_exptl_crystal_density_diffrn 1.317
_exptl_crystal_density_method 'not measured'
_exptl_crystal_description block
_exptl_crystal_F_000 1172
_exptl_crystal_size_max 0.20
_exptl_crystal_size_mid 0.10
_exptl_crystal_size_min 0.10
_refine_diff_density_max 0.725
_refine_diff_density_min -0.472
_refine_ls_extinction_method none
_refine_ls_goodness_of_fit_ref 1.057
_refine_ls_hydrogen_treatment constr
_refine_ls_matrix_type full
_refine_ls_number_parameters 685
_refine_ls_number_reflns 9918
_refine_ls_number_restraints 0
_refine_ls_restrained_S_all 1.057
_refine_ls_R_factor_all 0.0933
_refine_ls_R_factor_gt 0.0588
_refine_ls_shift/su_max 0.000
_refine_ls_shift/su_mean 0.000
_refine_ls_structure_factor_coef Fsqd
_refine_ls_weighting_details 'calc w=1/[\s^2^(Fo^2^)+(0.1140P)^2^] where P=(Fo^2^+2Fc^2^)/3'
_refine_ls_weighting_scheme calc
_refine_ls_wR_factor_gt 0.1699
_refine_ls_wR_factor_ref 0.1976
_reflns_number_gt 6522
_reflns_number_total 9918
_reflns_threshold_expression I>2\s(I)
_cod_data_source_file rz2534.cif
_cod_data_source_block I
_cod_database_code 2228865
_cod_database_fobs_code 2228865

loop_
_symmetry_equiv_pos_as_xyz
'x, y, z'
'-x, -y, -z'

loop_
_atom_site_type_symbol
_atom_site_label
_atom_site_fract_x
_atom_site_fract_y
_atom_site_fract_z
_atom_site_U_iso_or_equiv
_atom_site_adp_type
_atom_site_calc_flag
_atom_site_refinement_flags
_atom_site_occupancy
_atom_site_disorder_assembly
_atom_site_disorder_group
C C1 0.1283(4) 0.5357(4) 0.15568(19) 0.0405(11) Uani d . 1 . .
C C2 0.0669(5) 0.4537(4) 0.1860(2) 0.0449(12) Uani d . 1 . .
H H2 0.0478 0.4436 0.2300 0.054 Uiso calc R 1 . .
C C3 0.0330(5) 0.3855(5) 0.1521(2) 0.0590(14) Uani d . 1 . .
H H3 -0.0078 0.3297 0.1733 0.071 Uiso calc R 1 . .
C C4 0.0596(6) 0.4004(5) 0.0871(3) 0.0689(17) Uani d . 1 . .
H H4 0.0375 0.3543 0.0642 0.083 Uiso calc R 1 . .
C C5 0.1186(6) 0.4831(6) 0.0561(2) 0.0688(17) Uani d . 1 . .
H H5 0.1356 0.4938 0.0120 0.083 Uiso calc R 1 . .
C C6 0.1531(5) 0.5507(4) 0.0896(2) 0.0519(13) Uani d . 1 . .
H H6 0.1931 0.6068 0.0680 0.062 Uiso calc R 1 . .
C C7 0.0813(4) 0.7133(4) 0.19308(18) 0.0377(10) Uani d . 1 . .
H H7A 0.0273 0.7111 0.2342 0.045 Uiso calc R 1 . .
H H7B 0.0275 0.7280 0.1608 0.045 Uiso calc R 1 . .
C C8 0.2195(5) 0.8354(4) 0.09759(18) 0.0450(12) Uani d . 1 . .
C C9 0.1341(6) 0.8604(5) 0.0548(2) 0.0611(15) Uani d . 1 . .
H H9 0.0475 0.8787 0.0695 0.073 Uiso calc R 1 . .
C C10 0.1778(9) 0.8581(5) -0.0101(3) 0.090(2) Uani d . 1 . .
H H10 0.1208 0.8760 -0.0387 0.108 Uiso calc R 1 . .
C C11 0.3080(9) 0.8288(7) -0.0315(3) 0.097(3) Uani d . 1 . .
H H11 0.3376 0.8259 -0.0745 0.116 Uiso calc R 1 . .
C C12 0.3903(7) 0.8051(6) 0.0092(3) 0.084(2) Uani d . 1 . .
H H12 0.4767 0.7863 -0.0059 0.100 Uiso calc R 1 . .
C C13 0.3493(5) 0.8078(5) 0.0743(2) 0.0588(15) Uani d . 1 . .
H H13 0.4081 0.7912 0.1019 0.071 Uiso calc R 1 . .
C C14 0.0359(4) 0.9437(4) 0.19362(19) 0.0396(11) Uani d . 1 . .
C C15 0.0258(6) 1.0410(5) 0.1515(3) 0.0627(15) Uani d . 1 . .
H H15 0.0863 1.0475 0.1153 0.075 Uiso calc R 1 . .
C C16 -0.0767(7) 1.1301(5) 0.1640(3) 0.0762(18) Uani d . 1 . .
H H16 -0.0862 1.1944 0.1352 0.091 Uiso calc R 1 . .
C C17 -0.1633(6) 1.1207(5) 0.2197(3) 0.0793(19) Uani d . 1 . .
H H17 -0.2304 1.1794 0.2285 0.095 Uiso calc R 1 . .
C C18 -0.1505(6) 1.0288(6) 0.2601(3) 0.087(2) Uani d . 1 . .
H H18 -0.2085 1.0237 0.2974 0.104 Uiso calc R 1 . .
C C19 -0.0523(6) 0.9399(5) 0.2478(3) 0.0682(16) Uani d . 1 . .
H H19 -0.0459 0.8760 0.2770 0.082 Uiso calc R 1 . .
C C20 0.2100(4) 0.5532(4) 0.24857(19) 0.0406(11) Uani d . 1 . .
H H20A 0.2284 0.4741 0.2492 0.049 Uiso calc R 1 . .
H H20B 0.1418 0.5714 0.2833 0.049 Uiso calc R 1 . .
C C21 0.4793(5) 0.5208(4) 0.20502(19) 0.0407(11) Uani d . 1 . .
C C22 0.4657(5) 0.5370(5) 0.1414(2) 0.0671(16) Uani d . 1 . .
H H22 0.3926 0.5823 0.1284 0.081 Uiso calc R 1 . .
C C23 0.5597(7) 0.4862(7) 0.0976(3) 0.087(2) Uani d . 1 . .
H H23 0.5467 0.4926 0.0559 0.105 Uiso calc R 1 . .
C C24 0.6731(7) 0.4258(6) 0.1151(3) 0.084(2) Uani d . 1 . .
H H24 0.7386 0.3957 0.0849 0.101 Uiso calc R 1 . .
C C25 0.6878(6) 0.4109(5) 0.1773(3) 0.081(2) Uani d . 1 . .
H H25 0.7634 0.3703 0.1898 0.097 Uiso calc R 1 . .
C C26 0.5890(5) 0.4568(4) 0.2220(3) 0.0594(14) Uani d . 1 . .
H H26 0.5985 0.4433 0.2645 0.071 Uiso calc R 1 . .
C C27 0.3773(4) 0.5157(4) 0.33799(19) 0.0398(11) Uani d . 1 . .
C C28 0.4793(5) 0.5274(4) 0.3640(2) 0.0472(12) Uani d . 1 . .
H H28 0.5315 0.5747 0.3423 0.057 Uiso calc R 1 . .
C C29 0.5021(5) 0.4674(5) 0.4228(2) 0.0590(15) Uani d . 1 . .
H H29 0.5712 0.4734 0.4396 0.071 Uiso calc R 1 . .
C C30 0.4250(6) 0.4008(5) 0.4553(2) 0.0636(16) Uani d . 1 . .
H H30 0.4405 0.3626 0.4947 0.076 Uiso calc R 1 . .
C C31 0.3232(6) 0.3890(5) 0.4307(2) 0.0688(17) Uani d . 1 . .
H H31 0.2706 0.3428 0.4534 0.083 Uiso calc R 1 . .
C C32 0.2998(5) 0.4458(5) 0.3725(2) 0.0582(14) Uani d . 1 . .
H H32 0.2315 0.4374 0.3560 0.070 Uiso calc R 1 . .
C C33 0.5601(5) 0.9522(4) 0.3714(2) 0.0475(12) Uani d . 1 . .
C C34 0.6664(6) 0.8906(6) 0.3953(3) 0.0729(18) Uani d . 1 . .
H H34 0.6973 0.8177 0.3885 0.088 Uiso calc R 1 . .
C C35 0.7264(7) 0.9388(8) 0.4297(3) 0.106(3) Uani d . 1 . .
H H35 0.7970 0.8973 0.4469 0.127 Uiso calc R 1 . .
C C36 0.6832(9) 1.0463(9) 0.4388(4) 0.125(4) Uani d . 1 . .
H H36 0.7266 1.0790 0.4601 0.150 Uiso calc R 1 . .
C C37 0.5780(10) 1.1046(8) 0.4169(5) 0.130(4) Uani d . 1 . .
H H37 0.5466 1.1770 0.4245 0.156 Uiso calc R 1 . .
C C38 0.5155(7) 1.0578(6) 0.3830(3) 0.087(2) Uani d . 1 . .
H H38 0.4425 1.0990 0.3680 0.105 Uiso calc R 1 . .
C C39 0.5760(4) 0.8560(4) 0.28194(18) 0.0431(11) Uani d . 1 . .
H H39A 0.6091 0.7788 0.2955 0.052 Uiso calc R 1 . .
H H39B 0.6473 0.8920 0.2682 0.052 Uiso calc R 1 . .
C C40 0.6242(4) 0.8228(4) 0.15314(18) 0.0363(10) Uani d . 1 . .
C C41 0.6929(5) 0.7163(4) 0.1626(2) 0.0537(13) Uani d . 1 . .
H H41 0.6694 0.6696 0.1990 0.064 Uiso calc R 1 . .
C C42 0.7968(5) 0.6777(5) 0.1186(3) 0.0600(14) Uani d . 1 . .
H H42 0.8421 0.6056 0.1257 0.072 Uiso calc R 1 . .
C C43 0.8326(6) 0.7450(6) 0.0652(3) 0.0733(18) Uani d . 1 . .
H H43 0.9036 0.7199 0.0363 0.088 Uiso calc R 1 . .
C C44 0.7635(7) 0.8495(6) 0.0546(3) 0.088(2) Uani d . 1 . .
H H44 0.7864 0.8953 0.0177 0.106 Uiso calc R 1 . .
C C45 0.6589(6) 0.8883(5) 0.0986(2) 0.0667(16) Uani d . 1 . .
H H45 0.6123 0.9598 0.0906 0.080 Uiso calc R 1 . .
C C46 0.4497(4) 1.0171(4) 0.18874(19) 0.0411(11) Uani d . 1 . .
C C47 0.3670(5) 1.0561(4) 0.1449(2) 0.0523(13) Uani d . 1 . .
H H47 0.3365 1.0060 0.1287 0.063 Uiso calc R 1 . .
C C48 0.3294(6) 1.1660(5) 0.1248(3) 0.0652(15) Uani d . 1 . .
H H48 0.2744 1.1895 0.0953 0.078 Uiso calc R 1 . .
C C49 0.3720(6) 1.2415(5) 0.1480(3) 0.0702(17) Uani d . 1 . .
H H49 0.3462 1.3163 0.1344 0.084 Uiso calc R 1 . .
C C50 0.4532(6) 1.2058(5) 0.1916(3) 0.0729(17) Uani d . 1 . .
H H50 0.4823 1.2567 0.2078 0.088 Uiso calc R 1 . .
C C51 0.4924(5) 1.0938(5) 0.2117(2) 0.0593(14) Uani d . 1 . .
H H51 0.5480 1.0705 0.2409 0.071 Uiso calc R 1 . .
C C52 0.4153(4) 0.8343(4) 0.37680(18) 0.0410(11) Uani d . 1 . .
H H52A 0.3931 0.8574 0.4186 0.049 Uiso calc R 1 . .
H H52B 0.4642 0.7593 0.3811 0.049 Uiso calc R 1 . .
C C53 0.1792(4) 0.9775(4) 0.35609(18) 0.0421(11) Uani d . 1 . .
C C54 0.1717(5) 1.0548(5) 0.3028(2) 0.0643(16) Uani d . 1 . .
H H54 0.2039 1.0338 0.2629 0.077 Uiso calc R 1 . .
C C55 0.1158(7) 1.1645(6) 0.3087(3) 0.089(2) Uani d . 1 . .
H H55 0.1134 1.2168 0.2726 0.106 Uiso calc R 1 . .
C C56 0.0644(7) 1.1962(5) 0.3667(3) 0.091(2) Uani d . 1 . .
H H56 0.0290 1.2698 0.3704 0.109 Uiso calc R 1 . .
C C57 0.0656(7) 1.1180(5) 0.4196(3) 0.092(2) Uani d . 1 . .
H H57 0.0268 1.1380 0.4591 0.111 Uiso calc R 1 . .
C C58 0.1241(6) 1.0102(5) 0.4143(2) 0.0743(19) Uani d . 1 . .
H H58 0.1266 0.9584 0.4506 0.089 Uiso calc R 1 . .
C C59 0.1851(4) 0.7525(4) 0.41001(17) 0.0386(11) Uani d . 1 . .
C C60 0.0745(5) 0.7287(5) 0.4004(2) 0.0557(14) Uani d . 1 . .
H H60 0.0452 0.7556 0.3621 0.067 Uiso calc R 1 . .
C C61 0.0068(6) 0.6656(5) 0.4471(2) 0.0658(16) Uani d . 1 . .
H H61 -0.0682 0.6513 0.4403 0.079 Uiso calc R 1 . .
C C62 0.0505(6) 0.6241(4) 0.5034(2) 0.0558(14) Uani d . 1 . .
H H62 0.0047 0.5818 0.5348 0.067 Uiso calc R 1 . .
C C63 0.1599(5) 0.6443(4) 0.5136(2) 0.0544(14) Uani d . 1 . .
H H63 0.1896 0.6145 0.5515 0.065 Uiso calc R 1 . .
C C64 0.2287(5) 0.7098(4) 0.4672(2) 0.0498(12) Uani d . 1 . .
H H64 0.3029 0.7246 0.4747 0.060 Uiso calc R 1 . .
Cu Cu1 0.32004(5) 0.78482(4) 0.24698(2) 0.03413(18) Uani d . 1 . .
N N1 0.1681(4) 0.6071(3) 0.18859(15) 0.0399(9) Uani d . 1 . .
N N2 0.4930(3) 0.9051(3) 0.33536(15) 0.0393(9) Uani d . 1 . .
P P2 0.35284(11) 0.59476(10) 0.26073(5) 0.0351(3) Uani d . 1 . .
P P1 0.16788(11) 0.82563(10) 0.18260(4) 0.0349(3) Uani d . 1 . .
P P3 0.49074(11) 0.86914(10) 0.21416(4) 0.0348(3) Uani d . 1 . .
P P4 0.26725(11) 0.83797(10) 0.34647(4) 0.0361(3) Uani d . 1 . .
B B 0.8319(7) 0.5762(7) 0.3354(3) 0.071(2) Uani d . 1 . .
F F1 0.7468(3) 0.5932(3) 0.38924(16) 0.0918(12) Uani d . 1 . .
F F2 0.7789(5) 0.5524(6) 0.2914(2) 0.165(3) Uani d . 1 . .
F F3 0.8676(4) 0.6782(4) 0.3124(2) 0.1322(18) Uani d . 1 . .
F F4 0.9401(4) 0.5048(4) 0.34690(16) 0.0974(13) Uani d . 1 . .

loop_
_atom_site_aniso_label
_atom_site_aniso_U_11
_atom_site_aniso_U_22
_atom_site_aniso_U_33
_atom_site_aniso_U_12
_atom_site_aniso_U_13
_atom_site_aniso_U_23
C1 0.033(3) 0.045(3) 0.047(2) -0.004(2) -0.015(2) -0.012(2)
C2 0.051(3) 0.043(3) 0.047(2) -0.015(2) -0.013(2) -0.0075(19)
C3 0.064(4) 0.049(3) 0.074(3) -0.016(3) -0.026(3) -0.012(2)
C4 0.081(5) 0.065(4) 0.070(3) -0.004(4) -0.030(3) -0.031(3)
C5 0.075(4) 0.088(5) 0.049(3) -0.013(4) -0.022(3) -0.016(3)
C6 0.060(4) 0.056(3) 0.043(2) -0.014(3) -0.019(2) -0.002(2)
C7 0.035(3) 0.042(3) 0.037(2) -0.005(2) -0.0119(18) -0.0056(17)
C8 0.055(3) 0.048(3) 0.035(2) -0.017(2) -0.011(2) -0.0022(18)
C9 0.071(4) 0.073(4) 0.042(2) -0.019(3) -0.018(2) -0.001(2)
C10 0.156(8) 0.082(5) 0.041(3) -0.031(5) -0.043(4) 0.004(3)
C11 0.145(8) 0.117(6) 0.034(3) -0.056(6) 0.006(4) -0.010(3)
C12 0.085(5) 0.109(6) 0.057(3) -0.040(4) 0.020(3) -0.022(3)
C13 0.062(4) 0.070(4) 0.052(3) -0.032(3) 0.002(3) -0.015(2)
C14 0.038(3) 0.040(3) 0.042(2) -0.009(2) -0.0149(19) 0.0029(18)
C15 0.071(4) 0.054(4) 0.067(3) -0.012(3) -0.022(3) -0.007(3)
C16 0.095(5) 0.037(4) 0.104(5) -0.007(3) -0.047(4) -0.005(3)
C17 0.064(4) 0.052(4) 0.106(5) 0.010(3) -0.002(4) -0.013(3)
C18 0.072(5) 0.054(4) 0.115(5) 0.008(4) 0.001(4) -0.008(4)
C19 0.068(4) 0.055(4) 0.072(3) -0.002(3) -0.009(3) -0.002(3)
C20 0.042(3) 0.040(3) 0.044(2) -0.014(2) -0.016(2) -0.0008(18)
C21 0.040(3) 0.035(3) 0.048(2) -0.007(2) -0.008(2) -0.0074(18)
C22 0.052(4) 0.088(5) 0.061(3) -0.003(3) -0.011(3) -0.024(3)
C23 0.078(5) 0.125(6) 0.064(3) -0.022(5) 0.009(3) -0.046(4)
C24 0.076(5) 0.081(5) 0.086(4) -0.018(4) 0.031(4) -0.037(4)
C25 0.058(4) 0.061(4) 0.104(5) 0.013(3) 0.005(4) -0.017(3)
C26 0.055(4) 0.046(3) 0.070(3) -0.003(3) -0.010(3) -0.002(2)
C27 0.032(3) 0.040(3) 0.045(2) -0.001(2) -0.011(2) -0.0049(18)
C28 0.048(3) 0.043(3) 0.053(3) -0.008(2) -0.016(2) -0.008(2)
C29 0.061(4) 0.072(4) 0.044(2) -0.003(3) -0.022(2) -0.008(2)
C30 0.074(4) 0.073(4) 0.037(2) -0.005(3) -0.019(3) 0.006(2)
C31 0.077(4) 0.071(4) 0.055(3) -0.029(3) -0.014(3) 0.021(3)
C32 0.058(4) 0.065(4) 0.059(3) -0.029(3) -0.026(2) 0.013(2)
C33 0.050(3) 0.056(3) 0.045(2) -0.017(3) -0.009(2) -0.018(2)
C34 0.077(5) 0.077(5) 0.079(4) -0.016(4) -0.028(3) -0.030(3)
C35 0.089(6) 0.149(8) 0.101(5) -0.029(5) -0.042(4) -0.042(5)
C36 0.112(8) 0.164(10) 0.139(7) -0.046(7) -0.021(6) -0.103(7)
C37 0.118(8) 0.124(8) 0.179(9) -0.019(6) -0.029(7) -0.108(7)
C38 0.077(5) 0.080(5) 0.119(5) -0.002(4) -0.031(4) -0.053(4)
C39 0.038(3) 0.056(3) 0.040(2) -0.010(2) -0.0091(19) -0.015(2)
C40 0.033(3) 0.039(3) 0.036(2) -0.008(2) -0.0007(18) -0.0099(17)
C41 0.051(3) 0.054(4) 0.053(3) -0.008(3) -0.004(2) -0.008(2)
C42 0.047(3) 0.054(4) 0.078(3) 0.003(3) -0.008(3) -0.025(3)
C43 0.060(4) 0.085(5) 0.068(3) -0.008(4) 0.017(3) -0.034(3)
C44 0.087(5) 0.092(5) 0.061(3) -0.012(4) 0.032(3) -0.004(3)
C45 0.073(4) 0.046(3) 0.061(3) 0.001(3) 0.017(3) -0.005(2)
C46 0.033(3) 0.042(3) 0.046(2) -0.009(2) 0.003(2) -0.0103(19)
C47 0.056(3) 0.044(3) 0.059(3) -0.006(3) -0.017(2) -0.007(2)
C48 0.059(4) 0.050(4) 0.083(4) -0.008(3) -0.016(3) 0.000(3)
C49 0.068(4) 0.038(3) 0.095(4) -0.009(3) 0.000(3) 0.001(3)
C50 0.088(5) 0.041(4) 0.095(4) -0.021(3) -0.010(4) -0.020(3)
C51 0.063(4) 0.054(4) 0.065(3) -0.016(3) -0.015(3) -0.007(2)
C52 0.041(3) 0.048(3) 0.037(2) -0.012(2) -0.0062(19) -0.0108(19)
C53 0.039(3) 0.049(3) 0.036(2) -0.008(2) -0.0015(19) -0.0072(19)
C54 0.069(4) 0.063(4) 0.047(3) 0.001(3) 0.007(2) -0.009(2)
C55 0.113(6) 0.066(5) 0.065(3) 0.000(4) 0.005(4) 0.000(3)
C56 0.123(6) 0.045(4) 0.090(4) 0.003(4) -0.001(4) -0.016(3)
C57 0.131(6) 0.062(5) 0.069(4) 0.001(4) 0.011(4) -0.031(3)
C58 0.108(5) 0.055(4) 0.047(3) -0.003(4) 0.005(3) -0.010(2)
C59 0.047(3) 0.036(3) 0.0306(19) -0.006(2) -0.0043(18) -0.0049(16)
C60 0.057(4) 0.071(4) 0.047(2) -0.026(3) -0.013(2) -0.007(2)
C61 0.070(4) 0.075(4) 0.059(3) -0.036(3) -0.004(3) -0.004(3)
C62 0.069(4) 0.043(3) 0.048(3) -0.012(3) 0.010(2) -0.008(2)
C63 0.059(4) 0.056(4) 0.039(2) -0.008(3) -0.007(2) 0.008(2)
C64 0.044(3) 0.056(3) 0.047(2) -0.008(3) -0.008(2) -0.005(2)
Cu1 0.0349(4) 0.0381(3) 0.0309(3) -0.0084(3) -0.0073(2) -0.0056(2)
N1 0.042(2) 0.036(2) 0.0456(18) -0.0072(19) -0.0185(17) -0.0045(15)
N2 0.036(2) 0.049(2) 0.0366(17) -0.0130(19) -0.0030(15) -0.0121(15)
P2 0.0338(7) 0.0367(7) 0.0362(5) -0.0069(5) -0.0101(5) -0.0042(4)
P1 0.0369(7) 0.0372(7) 0.0317(5) -0.0084(5) -0.0096(4) -0.0026(4)
P3 0.0336(7) 0.0389(7) 0.0323(5) -0.0091(5) -0.0029(4) -0.0061(4)
P4 0.0360(7) 0.0420(7) 0.0303(5) -0.0078(6) -0.0041(4) -0.0073(4)
B 0.049(4) 0.115(7) 0.040(3) -0.018(4) -0.010(3) 0.019(3)
F1 0.074(3) 0.105(3) 0.085(2) -0.030(2) 0.0185(18) -0.004(2)
F2 0.116(4) 0.293(8) 0.120(4) -0.052(4) -0.040(3) -0.080(4)
F3 0.109(4) 0.118(4) 0.146(4) -0.049(3) 0.029(3) 0.022(3)
F4 0.077(3) 0.116(3) 0.076(2) 0.008(2) -0.0128(19) 0.008(2)

loop_
_atom_type_symbol
_atom_type_description
_atom_type_scat_dispersion_real
_atom_type_scat_dispersion_imag
_atom_type_scat_source
C C 0.0033 0.0016 'International Tables Vol C Tables 4.2.6.8 and 6.1.1.4'
H H 0.0000 0.0000 'International Tables Vol C Tables 4.2.6.8 and 6.1.1.4'
B B 0.0013 0.0007 'International Tables Vol C Tables 4.2.6.8 and 6.1.1.4'
N N 0.0061 0.0033 'International Tables Vol C Tables 4.2.6.8 and 6.1.1.4'
F F 0.0171 0.0103 'International Tables Vol C Tables 4.2.6.8 and 6.1.1.4'
P P 0.1023 0.0942 'International Tables Vol C Tables 4.2.6.8 and 6.1.1.4'
Cu Cu 0.3201 1.2651 'International Tables Vol C Tables 4.2.6.8 and 6.1.1.4'

loop_
_geom_angle_atom_site_label_1
_geom_angle_atom_site_label_2
_geom_angle_atom_site_label_3
_geom_angle_site_symmetry_1
_geom_angle_site_symmetry_3
_geom_angle
_geom_angle_publ_flag
C2 C1 C6 . . 118.3(4) ?
C2 C1 N1 . . 123.3(4) ?
C6 C1 N1 . . 118.3(4) ?
C1 C2 C3 . . 121.0(4) ?
C1 C2 H2 . . 119.5 ?
C3 C2 H2 . . 119.5 ?
C4 C3 C2 . . 120.0(5) ?
C4 C3 H3 . . 120.0 ?
C2 C3 H3 . . 120.0 ?
C5 C4 C3 . . 119.7(5) ?
C5 C4 H4 . . 120.1 ?
C3 C4 H4 . . 120.1 ?
C4 C5 C6 . . 120.5(5) ?
C4 C5 H5 . . 119.7 ?
C6 C5 H5 . . 119.7 ?
C5 C6 C1 . . 120.4(5) ?
C5 C6 H6 . . 119.8 ?
C1 C6 H6 . . 119.8 ?
N1 C7 P1 . . 111.5(3) ?
N1 C7 H7A . . 109.3 ?
P1 C7 H7A . . 109.3 ?
N1 C7 H7B . . 109.3 ?
P1 C7 H7B . . 109.3 ?
H7A C7 H7B . . 108.0 ?
C9 C8 C13 . . 118.6(4) ?
C9 C8 P1 . . 122.3(4) ?
C13 C8 P1 . . 118.9(4) ?
C8 C9 C10 . . 120.5(6) ?
C8 C9 H9 . . 119.7 ?
C10 C9 H9 . . 119.7 ?
C11 C10 C9 . . 119.2(6) ?
C11 C10 H10 . . 120.4 ?
C9 C10 H10 . . 120.4 ?
C12 C11 C10 . . 120.5(5) ?
C12 C11 H11 . . 119.7 ?
C10 C11 H11 . . 119.7 ?
C11 C12 C13 . . 121.4(6) ?
C11 C12 H12 . . 119.3 ?
C13 C12 H12 . . 119.3 ?
C8 C13 C12 . . 119.7(5) ?
C8 C13 H13 . . 120.1 ?
C12 C13 H13 . . 120.1 ?
C19 C14 C15 . . 118.0(5) ?
C19 C14 P1 . . 119.1(4) ?
C15 C14 P1 . . 122.7(4) ?
C14 C15 C16 . . 119.7(5) ?
C14 C15 H15 . . 120.1 ?
C16 C15 H15 . . 120.1 ?
C17 C16 C15 . . 119.4(6) ?
C17 C16 H16 . . 120.3 ?
C15 C16 H16 . . 120.3 ?
C18 C17 C16 . . 120.2(6) ?
C18 C17 H17 . . 119.9 ?
C16 C17 H17 . . 119.9 ?
C17 C18 C19 . . 121.1(6) ?
C17 C18 H18 . . 119.5 ?
C19 C18 H18 . . 119.5 ?
C14 C19 C18 . . 121.6(6) ?
C14 C19 H19 . . 119.2 ?
C18 C19 H19 . . 119.2 ?
N1 C20 P2 . . 112.4(3) ?
N1 C20 H20A . . 109.1 ?
P2 C20 H20A . . 109.1 ?
N1 C20 H20B . . 109.1 ?
P2 C20 H20B . . 109.1 ?
H20A C20 H20B . . 107.9 ?
C26 C21 C22 . . 118.2(4) ?
C26 C21 P2 . . 123.3(4) ?
C22 C21 P2 . . 118.4(4) ?
C23 C22 C21 . . 120.5(6) ?
C23 C22 H22 . . 119.8 ?
C21 C22 H22 . . 119.8 ?
C22 C23 C24 . . 120.5(6) ?
C22 C23 H23 . . 119.8 ?
C24 C23 H23 . . 119.8 ?
C25 C24 C23 . . 119.1(5) ?
C25 C24 H24 . . 120.4 ?
C23 C24 H24 . . 120.4 ?
C24 C25 C26 . . 119.9(6) ?
C24 C25 H25 . . 120.0 ?
C26 C25 H25 . . 120.0 ?
C21 C26 C25 . . 121.6(5) ?
C21 C26 H26 . . 119.2 ?
C25 C26 H26 . . 119.2 ?
C32 C27 C28 . . 118.6(4) ?
C32 C27 P2 . . 123.8(4) ?
C28 C27 P2 . . 117.6(4) ?
C29 C28 C27 . . 119.4(5) ?
C29 C28 H28 . . 120.3 ?
C27 C28 H28 . . 120.3 ?
C30 C29 C28 . . 120.7(5) ?
C30 C29 H29 . . 119.6 ?
C28 C29 H29 . . 119.6 ?
C29 C30 C31 . . 120.7(5) ?
C29 C30 H30 . . 119.7 ?
C31 C30 H30 . . 119.7 ?
C32 C31 C30 . . 119.8(5) ?
C32 C31 H31 . . 120.1 ?
C30 C31 H31 . . 120.1 ?
C31 C32 C27 . . 120.9(5) ?
C31 C32 H32 . . 119.6 ?
C27 C32 H32 . . 119.6 ?
C38 C33 C34 . . 119.4(5) ?
C38 C33 N2 . . 119.5(5) ?
C34 C33 N2 . . 121.2(5) ?
C33 C34 C35 . . 119.0(6) ?
C33 C34 H34 . . 120.5 ?
C35 C34 H34 . . 120.5 ?
C36 C35 C34 . . 120.8(7) ?
C36 C35 H35 . . 119.6 ?
C34 C35 H35 . . 119.6 ?
C37 C36 C35 . . 119.7(7) ?
C37 C36 H36 . . 120.1 ?
C35 C36 H36 . . 120.1 ?
C36 C37 C38 . . 120.5(8) ?
C36 C37 H37 . . 119.8 ?
C38 C37 H37 . . 119.8 ?
C33 C38 C37 . . 120.6(7) ?
C33 C38 H38 . . 119.7 ?
C37 C38 H38 . . 119.7 ?
N2 C39 P3 . . 111.7(3) ?
N2 C39 H39A . . 109.3 ?
P3 C39 H39A . . 109.3 ?
N2 C39 H39B . . 109.3 ?
P3 C39 H39B . . 109.3 ?
H39A C39 H39B . . 107.9 ?
C45 C40 C41 . . 118.2(4) ?
C45 C40 P3 . . 123.2(4) ?
C41 C40 P3 . . 118.6(3) ?
C40 C41 C42 . . 121.0(5) ?
C40 C41 H41 . . 119.5 ?
C42 C41 H41 . . 119.5 ?
C43 C42 C41 . . 120.2(6) ?
C43 C42 H42 . . 119.9 ?
C41 C42 H42 . . 119.9 ?
C42 C43 C44 . . 119.3(5) ?
C42 C43 H43 . . 120.3 ?
C44 C43 H43 . . 120.3 ?
C43 C44 C45 . . 120.6(6) ?
C43 C44 H44 . . 119.7 ?
C45 C44 H44 . . 119.7 ?
C40 C45 C44 . . 120.7(6) ?
C40 C45 H45 . . 119.7 ?
C44 C45 H45 . . 119.7 ?
C51 C46 C47 . . 117.4(5) ?
C51 C46 P3 . . 124.1(4) ?
C47 C46 P3 . . 118.5(4) ?
C48 C47 C46 . . 121.8(5) ?
C48 C47 H47 . . 119.1 ?
C46 C47 H47 . . 119.1 ?
C49 C48 C47 . . 120.4(6) ?
C49 C48 H48 . . 119.8 ?
C47 C48 H48 . . 119.8 ?
C48 C49 C50 . . 119.3(6) ?
C48 C49 H49 . . 120.3 ?
C50 C49 H49 . . 120.3 ?
C49 C50 C51 . . 120.3(5) ?
C49 C50 H50 . . 119.8 ?
C51 C50 H50 . . 119.8 ?
C46 C51 C50 . . 120.8(5) ?
C46 C51 H51 . . 119.6 ?
C50 C51 H51 . . 119.6 ?
N2 C52 P4 . . 112.5(3) ?
N2 C52 H52A . . 109.1 ?
P4 C52 H52A . . 109.1 ?
N2 C52 H52B . . 109.1 ?
P4 C52 H52B . . 109.1 ?
H52A C52 H52B . . 107.8 ?
C54 C53 C58 . . 118.5(5) ?
C54 C53 P4 . . 118.2(3) ?
C58 C53 P4 . . 123.2(4) ?
C53 C54 C55 . . 120.0(5) ?
C53 C54 H54 . . 120.0 ?
C55 C54 H54 . . 120.0 ?
C56 C55 C54 . . 120.8(6) ?
C56 C55 H55 . . 119.6 ?
C54 C55 H55 . . 119.6 ?
C55 C56 C57 . . 119.2(6) ?
C55 C56 H56 . . 120.4 ?
C57 C56 H56 . . 120.4 ?
C56 C57 C58 . . 120.2(5) ?
C56 C57 H57 . . 119.9 ?
C58 C57 H57 . . 119.9 ?
C57 C58 C53 . . 121.1(5) ?
C57 C58 H58 . . 119.4 ?
C53 C58 H58 . . 119.4 ?
C60 C59 C64 . . 118.7(4) ?
C60 C59 P4 . . 118.1(3) ?
C64 C59 P4 . . 123.2(4) ?
C59 C60 C61 . . 121.0(5) ?
C59 C60 H60 . . 119.5 ?
C61 C60 H60 . . 119.5 ?
C62 C61 C60 . . 119.9(5) ?
C62 C61 H61 . . 120.1 ?
C60 C61 H61 . . 120.1 ?
C63 C62 C61 . . 120.3(5) ?
C63 C62 H62 . . 119.8 ?
C61 C62 H62 . . 119.8 ?
C62 C63 C64 . . 120.6(5) ?
C62 C63 H63 . . 119.7 ?
C64 C63 H63 . . 119.7 ?
C59 C64 C63 . . 119.5(5) ?
C59 C64 H64 . . 120.2 ?
C63 C64 H64 . . 120.2 ?
P1 Cu1 P4 . . 119.06(5) ?
P1 Cu1 P3 . . 117.06(4) ?
P4 Cu1 P3 . . 95.91(4) ?
P1 Cu1 P2 . . 98.82(4) ?
P4 Cu1 P2 . . 107.08(4) ?
P3 Cu1 P2 . . 119.86(5) ?
C1 N1 C7 . . 114.3(3) ?
C1 N1 C20 . . 113.8(4) ?
C7 N1 C20 . . 113.7(3) ?
C52 N2 C33 . . 111.4(3) ?
C52 N2 C39 . . 114.9(4) ?
C33 N2 C39 . . 112.7(3) ?
C27 P2 C21 . . 103.5(2) ?
C27 P2 C20 . . 101.0(2) ?
C21 P2 C20 . . 102.5(2) ?
C27 P2 Cu1 . . 120.01(15) ?
C21 P2 Cu1 . . 117.57(15) ?
C20 P2 Cu1 . . 109.81(15) ?
C8 P1 C14 . . 105.0(2) ?
C8 P1 C7 . . 98.7(2) ?
C14 P1 C7 . . 100.9(2) ?
C8 P1 Cu1 . . 118.19(17) ?
C14 P1 Cu1 . . 119.29(14) ?
C7 P1 Cu1 . . 111.60(14) ?
C46 P3 C40 . . 102.73(19) ?
C46 P3 C39 . . 104.1(2) ?
C40 P3 C39 . . 100.2(2) ?
C46 P3 Cu1 . . 114.98(15) ?
C40 P3 Cu1 . . 123.12(15) ?
C39 P3 Cu1 . . 109.32(15) ?
C53 P4 C59 . . 103.5(2) ?
C53 P4 C52 . . 101.4(2) ?
C59 P4 C52 . . 102.6(2) ?
C53 P4 Cu1 . . 119.58(13) ?
C59 P4 Cu1 . . 118.25(14) ?
C52 P4 Cu1 . . 109.04(13) ?
F2 B F4 . . 114.2(7) ?
F2 B F1 . . 111.4(6) ?
F4 B F1 . . 112.6(5) ?
F2 B F3 . . 107.4(6) ?
F4 B F3 . . 105.1(5) ?
F1 B F3 . . 105.3(6) ?

loop_
_geom_bond_atom_site_label_1
_geom_bond_atom_site_label_2
_geom_bond_site_symmetry_2
_geom_bond_distance
_geom_bond_publ_flag
C1 C2 . 1.370(6) ?
C1 C6 . 1.394(6) ?
C1 N1 . 1.438(5) ?
C2 C3 . 1.384(6) ?
C2 H2 . 0.9300 ?
C3 C4 . 1.372(7) ?
C3 H3 . 0.9300 ?
C4 C5 . 1.366(8) ?
C4 H4 . 0.9300 ?
C5 C6 . 1.376(7) ?
C5 H5 . 0.9300 ?
C6 H6 . 0.9300 ?
C7 N1 . 1.456(5) ?
C7 P1 . 1.850(5) ?
C7 H7A . 0.9700 ?
C7 H7B . 0.9700 ?
C8 C9 . 1.395(7) ?
C8 C13 . 1.399(7) ?
C8 P1 . 1.812(4) ?
C9 C10 . 1.400(7) ?
C9 H9 . 0.9300 ?
C10 C11 . 1.396(10) ?
C10 H10 . 0.9300 ?
C11 C12 . 1.336(10) ?
C11 H11 . 0.9300 ?
C12 C13 . 1.400(7) ?
C12 H12 . 0.9300 ?
C13 H13 . 0.9300 ?
C14 C19 . 1.371(7) ?
C14 C15 . 1.390(7) ?
C14 P1 . 1.829(5) ?
C15 C16 . 1.411(8) ?
C15 H15 . 0.9300 ?
C16 C17 . 1.389(9) ?
C16 H16 . 0.9300 ?
C17 C18 . 1.320(9) ?
C17 H17 . 0.9300 ?
C18 C19 . 1.384(8) ?
C18 H18 . 0.9300 ?
C19 H19 . 0.9300 ?
C20 N1 . 1.463(5) ?
C20 P2 . 1.851(4) ?
C20 H20A . 0.9700 ?
C20 H20B . 0.9700 ?
C21 C26 . 1.359(7) ?
C21 C22 . 1.392(6) ?
C21 P2 . 1.842(4) ?
C22 C23 . 1.380(8) ?
C22 H22 . 0.9300 ?
C23 C24 . 1.382(9) ?
C23 H23 . 0.9300 ?
C24 C25 . 1.366(9) ?
C24 H24 . 0.9300 ?
C25 C26 . 1.395(8) ?
C25 H25 . 0.9300 ?
C26 H26 . 0.9300 ?
C27 C32 . 1.392(7) ?
C27 C28 . 1.401(6) ?
C27 P2 . 1.826(4) ?
C28 C29 . 1.399(6) ?
C28 H28 . 0.9300 ?
C29 C30 . 1.348(8) ?
C29 H29 . 0.9300 ?
C30 C31 . 1.382(8) ?
C30 H30 . 0.9300 ?
C31 C32 . 1.376(7) ?
C31 H31 . 0.9300 ?
C32 H32 . 0.9300 ?
C33 C38 . 1.358(8) ?
C33 C34 . 1.379(8) ?
C33 N2 . 1.456(5) ?
C34 C35 . 1.386(8) ?
C34 H34 . 0.9300 ?
C35 C36 . 1.365(12) ?
C35 H35 . 0.9300 ?
C36 C37 . 1.338(11) ?
C36 H36 . 0.9300 ?
C37 C38 . 1.385(9) ?
C37 H37 . 0.9300 ?
C38 H38 . 0.9300 ?
C39 N2 . 1.461(5) ?
C39 P3 . 1.860(4) ?
C39 H39A . 0.9700 ?
C39 H39B . 0.9700 ?
C40 C45 . 1.362(6) ?
C40 C41 . 1.378(7) ?
C40 P3 . 1.831(4) ?
C41 C42 . 1.387(7) ?
C41 H41 . 0.9300 ?
C42 C43 . 1.359(8) ?
C42 H42 . 0.9300 ?
C43 C44 . 1.361(9) ?
C43 H43 . 0.9300 ?
C44 C45 . 1.394(7) ?
C44 H44 . 0.9300 ?
C45 H45 . 0.9300 ?
C46 C51 . 1.376(7) ?
C46 C47 . 1.392(7) ?
C46 P3 . 1.825(5) ?
C47 C48 . 1.367(7) ?
C47 H47 . 0.9300 ?
C48 C49 . 1.366(8) ?
C48 H48 . 0.9300 ?
C49 C50 . 1.374(8) ?
C49 H49 . 0.9300 ?
C50 C51 . 1.393(8) ?
C50 H50 . 0.9300 ?
C51 H51 . 0.9300 ?
C52 N2 . 1.454(5) ?
C52 P4 . 1.862(4) ?
C52 H52A . 0.9700 ?
C52 H52B . 0.9700 ?
C53 C54 . 1.376(7) ?
C53 C58 . 1.380(6) ?
C53 P4 . 1.824(5) ?
C54 C55 . 1.393(8) ?
C54 H54 . 0.9300 ?
C55 C56 . 1.364(8) ?
C55 H55 . 0.9300 ?
C56 C57 . 1.374(9) ?
C56 H56 . 0.9300 ?
C57 C58 . 1.375(8) ?
C57 H57 . 0.9300 ?
C58 H58 . 0.9300 ?
C59 C60 . 1.383(7) ?
C59 C64 . 1.392(6) ?
C59 P4 . 1.824(4) ?
C60 C61 . 1.384(7) ?
C60 H60 . 0.9300 ?
C61 C62 . 1.373(7) ?
C61 H61 . 0.9300 ?
C62 C63 . 1.355(7) ?
C62 H62 . 0.9300 ?
C63 C64 . 1.404(7) ?
C63 H63 . 0.9300 ?
C64 H64 . 0.9300 ?
Cu1 P1 . 2.2972(12) ?
Cu1 P4 . 2.3024(11) ?
Cu1 P3 . 2.3087(13) ?
Cu1 P2 . 2.3153(14) ?
B F2 . 1.324(8) ?
B F4 . 1.347(8) ?
B F1 . 1.360(7) ?
B F3 . 1.415(9) ?

loop_
_geom_hbond_atom_site_label_D
_geom_hbond_atom_site_label_H
_geom_hbond_atom_site_label_A
_geom_hbond_site_symmetry_A
_geom_hbond_distance_DH
_geom_hbond_distance_HA
_geom_hbond_distance_DA
_geom_hbond_angle_DHA
C22 H22 N1 . 0.93 2.53 3.189(6) 128
C7 H7A F3 1_455 0.97 2.25 3.181(6) 161
C18 H18 Cg1 1_455 0.93 2.72 3.653(6) 177
C42 H42 Cg2 1_655 0.93 2.88 3.678(5) 144

loop_
_geom_torsion_atom_site_label_1
_geom_torsion_atom_site_label_2
_geom_torsion_atom_site_label_3
_geom_torsion_atom_site_label_4
_geom_torsion_site_symmetry_1
_geom_torsion_site_symmetry_2
_geom_torsion_site_symmetry_3
_geom_torsion_site_symmetry_4
_geom_torsion
_geom_torsion_publ_flag
C6 C1 C2 C3 . . . . 1.6(7) ?
N1 C1 C2 C3 . . . . -178.6(5) ?
C1 C2 C3 C4 . . . . -0.7(8) ?
C2 C3 C4 C5 . . . . -0.5(9) ?
C3 C4 C5 C6 . . . . 0.9(9) ?
C4 C5 C6 C1 . . . . 0.0(9) ?
C2 C1 C6 C5 . . . . -1.2(8) ?
N1 C1 C6 C5 . . . . 178.9(5) ?
C13 C8 C9 C10 . . . . -0.2(8) ?
P1 C8 C9 C10 . . . . -174.6(4) ?
C8 C9 C10 C11 . . . . 1.0(9) ?
C9 C10 C11 C12 . . . . -1.2(11) ?
C10 C11 C12 C13 . . . . 0.5(11) ?
C9 C8 C13 C12 . . . . -0.4(8) ?
P1 C8 C13 C12 . . . . 174.2(4) ?
C11 C12 C13 C8 . . . . 0.3(9) ?
C19 C14 C15 C16 . . . . -3.0(8) ?
P1 C14 C15 C16 . . . . -178.1(4) ?
C14 C15 C16 C17 . . . . 2.7(9) ?
C15 C16 C17 C18 . . . . -0.9(11) ?
C16 C17 C18 C19 . . . . -0.6(12) ?
C15 C14 C19 C18 . . . . 1.5(9) ?
P1 C14 C19 C18 . . . . 176.8(5) ?
C17 C18 C19 C14 . . . . 0.3(11) ?
C26 C21 C22 C23 . . . . 2.1(9) ?
P2 C21 C22 C23 . . . . 177.9(5) ?
C21 C22 C23 C24 . . . . -5.3(10) ?
C22 C23 C24 C25 . . . . 4.3(11) ?
C23 C24 C25 C26 . . . . -0.2(10) ?
C22 C21 C26 C25 . . . . 2.0(8) ?
P2 C21 C26 C25 . . . . -173.6(5) ?
C24 C25 C26 C21 . . . . -3.0(9) ?
C32 C27 C28 C29 . . . . 1.3(7) ?
P2 C27 C28 C29 . . . . -179.3(4) ?
C27 C28 C29 C30 . . . . -1.8(8) ?
C28 C29 C30 C31 . . . . 1.2(9) ?
C29 C30 C31 C32 . . . . -0.2(9) ?
C30 C31 C32 C27 . . . . -0.3(9) ?
C28 C27 C32 C31 . . . . -0.3(8) ?
P2 C27 C32 C31 . . . . -179.6(4) ?
C38 C33 C34 C35 . . . . -1.2(10) ?
N2 C33 C34 C35 . . . . -179.5(6) ?
C33 C34 C35 C36 . . . . -1.4(12) ?
C34 C35 C36 C37 . . . . 3.3(15) ?
C35 C36 C37 C38 . . . . -2.5(16) ?
C34 C33 C38 C37 . . . . 1.9(11) ?
N2 C33 C38 C37 . . . . -179.8(7) ?
C36 C37 C38 C33 . . . . -0.1(15) ?
C45 C40 C41 C42 . . . . 1.7(8) ?
P3 C40 C41 C42 . . . . -178.4(4) ?
C40 C41 C42 C43 . . . . 0.1(8) ?
C41 C42 C43 C44 . . . . -1.7(10) ?
C42 C43 C44 C45 . . . . 1.5(11) ?
C41 C40 C45 C44 . . . . -1.9(9) ?
P3 C40 C45 C44 . . . . 178.2(5) ?
C43 C44 C45 C40 . . . . 0.3(11) ?
C51 C46 C47 C48 . . . . 0.2(7) ?
P3 C46 C47 C48 . . . . 178.3(4) ?
C46 C47 C48 C49 . . . . -0.4(8) ?
C47 C48 C49 C50 . . . . 0.1(9) ?
C48 C49 C50 C51 . . . . 0.4(9) ?
C47 C46 C51 C50 . . . . 0.3(7) ?
P3 C46 C51 C50 . . . . -177.7(4) ?
C49 C50 C51 C46 . . . . -0.6(9) ?
C58 C53 C54 C55 . . . . 3.6(9) ?
P4 C53 C54 C55 . . . . -174.0(5) ?
C53 C54 C55 C56 . . . . -2.1(11) ?
C54 C55 C56 C57 . . . . -1.5(12) ?
C55 C56 C57 C58 . . . . 3.5(12) ?
C56 C57 C58 C53 . . . . -2.0(12) ?
C54 C53 C58 C57 . . . . -1.7(9) ?
P4 C53 C58 C57 . . . . 175.8(5) ?
C64 C59 C60 C61 . . . . 1.2(8) ?
P4 C59 C60 C61 . . . . -179.1(4) ?
C59 C60 C61 C62 . . . . -1.1(9) ?
C60 C61 C62 C63 . . . . -0.2(9) ?
C61 C62 C63 C64 . . . . 1.4(8) ?
C60 C59 C64 C63 . . . . -0.1(7) ?
P4 C59 C64 C63 . . . . -179.7(4) ?
C62 C63 C64 C59 . . . . -1.2(8) ?
C2 C1 N1 C7 . . . . -97.9(5) ?
C6 C1 N1 C7 . . . . 82.0(5) ?
C2 C1 N1 C20 . . . . 35.1(6) ?
C6 C1 N1 C20 . . . . -145.1(4) ?
P1 C7 N1 C1 . . . . -141.0(3) ?
P1 C7 N1 C20 . . . . 86.0(4) ?
P2 C20 N1 C1 . . . . 138.9(3) ?
P2 C20 N1 C7 . . . . -87.9(4) ?
P4 C52 N2 C33 . . . . 146.8(3) ?
P4 C52 N2 C39 . . . . -83.5(4) ?
C38 C33 N2 C52 . . . . -101.4(6) ?
C34 C33 N2 C52 . . . . 76.9(6) ?
C38 C33 N2 C39 . . . . 127.7(6) ?
C34 C33 N2 C39 . . . . -54.0(6) ?
P3 C39 N2 C52 . . . . 83.3(4) ?
P3 C39 N2 C33 . . . . -147.6(3) ?
C32 C27 P2 C21 . . . . -105.7(4) ?
C28 C27 P2 C21 . . . . 75.0(4) ?
C32 C27 P2 C20 . . . . 0.1(5) ?
C28 C27 P2 C20 . . . . -179.2(3) ?
C32 C27 P2 Cu1 . . . . 120.8(4) ?
C28 C27 P2 Cu1 . . . . -58.5(4) ?
C26 C21 P2 C27 . . . . -24.3(5) ?
C22 C21 P2 C27 . . . . 160.1(4) ?
C26 C21 P2 C20 . . . . -129.0(4) ?
C22 C21 P2 C20 . . . . 55.4(4) ?
C26 C21 P2 Cu1 . . . . 110.5(4) ?
C22 C21 P2 Cu1 . . . . -65.1(4) ?
N1 C20 P2 C27 . . . . 179.4(3) ?
N1 C20 P2 C21 . . . . -73.9(4) ?
N1 C20 P2 Cu1 . . . . 51.7(3) ?
P1 Cu1 P2 C27 . . . . -140.72(17) ?
P4 Cu1 P2 C27 . . . . -16.53(18) ?
P3 Cu1 P2 C27 . . . . 90.97(18) ?
P1 Cu1 P2 C21 . . . . 92.04(17) ?
P4 Cu1 P2 C21 . . . . -143.77(17) ?
P3 Cu1 P2 C21 . . . . -36.28(18) ?
P1 Cu1 P2 C20 . . . . -24.49(14) ?
P4 Cu1 P2 C20 . . . . 99.70(15) ?
P3 Cu1 P2 C20 . . . . -152.80(14) ?
C9 C8 P1 C14 . . . . -43.7(5) ?
C13 C8 P1 C14 . . . . 141.9(4) ?
C9 C8 P1 C7 . . . . 60.1(5) ?
C13 C8 P1 C7 . . . . -114.3(4) ?
C9 C8 P1 Cu1 . . . . -179.6(4) ?
C13 C8 P1 Cu1 . . . . 6.0(5) ?
C19 C14 P1 C8 . . . . 156.6(4) ?
C15 C14 P1 C8 . . . . -28.3(5) ?
C19 C14 P1 C7 . . . . 54.4(5) ?
C15 C14 P1 C7 . . . . -130.5(4) ?
C19 C14 P1 Cu1 . . . . -68.1(5) ?
C15 C14 P1 Cu1 . . . . 107.0(4) ?
N1 C7 P1 C8 . . . . 74.9(3) ?
N1 C7 P1 C14 . . . . -177.9(3) ?
N1 C7 P1 Cu1 . . . . -50.2(3) ?
P4 Cu1 P1 C8 . . . . 155.58(18) ?
P3 Cu1 P1 C8 . . . . 40.99(19) ?
P2 Cu1 P1 C8 . . . . -89.18(18) ?
P4 Cu1 P1 C14 . . . . 26.00(18) ?
P3 Cu1 P1 C14 . . . . -88.59(17) ?
P2 Cu1 P1 C14 . . . . 141.24(17) ?
P4 Cu1 P1 C7 . . . . -91.03(15) ?
P3 Cu1 P1 C7 . . . . 154.38(14) ?
P2 Cu1 P1 C7 . . . . 24.21(15) ?
C51 C46 P3 C40 . . . . -96.1(4) ?
C47 C46 P3 C40 . . . . 86.0(4) ?
C51 C46 P3 C39 . . . . 8.0(4) ?
C47 C46 P3 C39 . . . . -169.9(4) ?
C51 C46 P3 Cu1 . . . . 127.6(4) ?
C47 C46 P3 Cu1 . . . . -50.3(4) ?
C45 C40 P3 C46 . . . . -10.2(5) ?
C41 C40 P3 C46 . . . . 169.9(4) ?
C45 C40 P3 C39 . . . . -117.4(5) ?
C41 C40 P3 C39 . . . . 62.8(4) ?
C45 C40 P3 Cu1 . . . . 121.4(4) ?
C41 C40 P3 Cu1 . . . . -58.5(4) ?
N2 C39 P3 C46 . . . . 64.9(4) ?
N2 C39 P3 C40 . . . . 170.9(3) ?
N2 C39 P3 Cu1 . . . . -58.5(4) ?
P1 Cu1 P3 C46 . . . . 47.73(15) ?
P4 Cu1 P3 C46 . . . . -79.23(15) ?
P2 Cu1 P3 C46 . . . . 167.20(15) ?
P1 Cu1 P3 C40 . . . . -78.72(18) ?
P4 Cu1 P3 C40 . . . . 154.32(18) ?
P2 Cu1 P3 C40 . . . . 40.75(18) ?
P1 Cu1 P3 C39 . . . . 164.39(16) ?
P4 Cu1 P3 C39 . . . . 37.42(16) ?
P2 Cu1 P3 C39 . . . . -76.15(16) ?
C54 C53 P4 C59 . . . . -148.8(4) ?
C58 C53 P4 C59 . . . . 33.8(5) ?
C54 C53 P4 C52 . . . . 105.2(4) ?
C58 C53 P4 C52 . . . . -72.3(5) ?
C54 C53 P4 Cu1 . . . . -14.7(5) ?
C58 C53 P4 Cu1 . . . . 167.9(4) ?
C60 C59 P4 C53 . . . . 80.7(4) ?
C64 C59 P4 C53 . . . . -99.7(4) ?
C60 C59 P4 C52 . . . . -174.1(4) ?
C64 C59 P4 C52 . . . . 5.5(4) ?
C60 C59 P4 Cu1 . . . . -54.2(4) ?
C64 C59 P4 Cu1 . . . . 125.5(3) ?
N2 C52 P4 C53 . . . . -68.8(3) ?
N2 C52 P4 C59 . . . . -175.6(3) ?
N2 C52 P4 Cu1 . . . . 58.3(3) ?
P1 Cu1 P4 C53 . . . . -46.61(19) ?
P3 Cu1 P4 C53 . . . . 78.89(18) ?
P2 Cu1 P4 C53 . . . . -157.37(18) ?
P1 Cu1 P4 C59 . . . . 80.97(18) ?
P3 Cu1 P4 C59 . . . . -153.52(18) ?
P2 Cu1 P4 C59 . . . . -29.78(18) ?
P1 Cu1 P4 C52 . . . . -162.48(16) ?
P3 Cu1 P4 C52 . . . . -36.97(17) ?
P2 Cu1 P4 C52 . . . . 86.77(17) ?
